data_7232187
loop_
_publ_author_name
'Deyneko, Dina V.'
'Petrova, Daria A.'
'Aksenov, Sergey M.'
'Stefanovich, Sergey Yu.'
'Baryshnikova, Oksana V.'
'Fedotov, Stanislav S.'
'Burns, Peter C.'
'Kosmyna, Miron B.'
'Shekhovtsov, Aleksey N.'
'Lazoryak, Bogdan I.'

_publ_section_title
;
 Ferroelectricity, ionic conductivity and structural paths for large
 cation migration in Ca10.5&#x2212;xPbx(VO4)7 single crystals, x = 1.9,
 3.5, 4.9
;
_journal_issue 8
_journal_name_full CrystEngComm
_journal_page_first 1309
_journal_paper_doi 10.1039/C8CE01843J
_journal_volume 21
_journal_year 2019
_chemical_formula_sum 'Ca8.649 O28 Pb1.851 V7'
_chemical_formula_weight 1534.7
_space_group_IT_number 161
_space_group_name_Hall 'R 3 -2"c'
_space_group_name_H-M_alt 'R 3 c :H'
_symmetry_cell_setting trigonal
_symmetry_Int_Tables_number 161
_symmetry_space_group_name_Hall 'R 3 -2"c'
_symmetry_space_group_name_H-M 'R 3 c :H'
_audit_update_record
;
2018-08-11 deposited with the CCDC.
2018-11-19 downloaded from the CCDC.
;
_cell_angle_alpha 90
_cell_angle_beta 90
_cell_angle_gamma 120
_cell_formula_units_Z 6
_cell_length_a 10.9220(2)
_cell_length_b 10.9220(2)
_cell_length_c 38.3133(9)
_cell_measurement_reflns_used 69638
_cell_measurement_temperature 293
_cell_measurement_theta_max 56.22
_cell_measurement_theta_min 4.06
_cell_volume 3958.08(14)
_diffrn_ambient_temperature 293
_diffrn_detector CCD
_diffrn_measured_fraction_theta_full 0.99
_diffrn_measured_fraction_theta_max 0.99
_diffrn_measurement_device 'Xcalibur Oxford Diffraction'
_diffrn_radiation_probe x-ray
_diffrn_radiation_source 'X-ray tube'
_diffrn_radiation_type 'Mo K\a'
_diffrn_radiation_wavelength 0.71075
_diffrn_reflns_av_R_equivalents 0.1083
_diffrn_reflns_av_unetI/netI 0.0613
_diffrn_reflns_limit_h_max 25
_diffrn_reflns_limit_h_min -22
_diffrn_reflns_limit_k_max 24
_diffrn_reflns_limit_k_min -25
_diffrn_reflns_limit_l_max 88
_diffrn_reflns_limit_l_min -78
_diffrn_reflns_number 69638
_diffrn_reflns_theta_full 56.22
_diffrn_reflns_theta_max 56.22
_diffrn_reflns_theta_min 4.06
_exptl_absorpt_coefficient_mu 15.92
_exptl_crystal_colour white
_exptl_crystal_density_diffrn 3.8632
_exptl_crystal_description 'anhedral grain'
_exptl_crystal_F_000 4259
_refine_diff_density_max 1.91
_refine_diff_density_min -2.34
_refine_ls_abs_structure_details '  0 of Friedel pairs used in the refinement'
_refine_ls_extinction_coef 200(50)
_refine_ls_extinction_method 'B-C type 1 Gaussian isotropic (Becker & Coppens, 1974)'
_refine_ls_goodness_of_fit_gt 1.04
_refine_ls_goodness_of_fit_ref 1.03
_refine_ls_number_constraints 2
_refine_ls_number_parameters 199
_refine_ls_number_reflns 5507
_refine_ls_number_restraints 0
_refine_ls_R_factor_all 0.0794
_refine_ls_R_factor_gt 0.0484
_refine_ls_shift/su_max 0.0449
_refine_ls_shift/su_mean 0.0059
_refine_ls_structure_factor_coef F
_refine_ls_weighting_details w=1/(\s^2^(F)+0.0001F^2^)
_refine_ls_weighting_scheme sigma
_refine_ls_wR_factor_gt 0.0368
_refine_ls_wR_factor_ref 0.0455
_reflns_number_gt 3621
_reflns_number_total 5507
_reflns_threshold_expression I>2\s(I)
_cod_data_source_file c8ce01843j7.cif
_cod_data_source_block I_CCDC2
_cod_depositor_comments
;
The following automatic conversions were performed:

'_diffrn_radiation_probe' value 'X-ray' changed to 'x-ray' according
to
/home/data/users/saulius/crontab/automatic-downloads/rss-feeds/RSC/lib/dictionaries/cif_core.dic
dictionary named 'cif_core.dic' version 2.4.2 from 2011-04-26.

Automatic conversion script
Id: cif_fix_values 4973 2017-02-22 13:04:09Z antanas 

 Adding full bibliography for 7232185--7232187.cif.
;
_cod_original_sg_symbol_Hall 'R 3;-2"c'
_cod_original_sg_symbol_H-M 'R 3 c'
_cod_database_code 7232187

loop_
_space_group_symop_id
_space_group_symop_operation_xyz
1 x,y,z
2 -y,x-y,z
3 -x+y,-x,z
4 -y,-x,z+1/2
5 -x+y,y,z+1/2
6 x,x-y,z+1/2
7 x+2/3,y+1/3,z+1/3
8 -y+2/3,x-y+1/3,z+1/3
9 -x+y+2/3,-x+1/3,z+1/3
10 -y+2/3,-x+1/3,z+5/6
11 -x+y+2/3,y+1/3,z+5/6
12 x+2/3,x-y+1/3,z+5/6
13 x+1/3,y+2/3,z+2/3
14 -y+1/3,x-y+2/3,z+2/3
15 -x+y+1/3,-x+2/3,z+2/3
16 -y+1/3,-x+2/3,z+1/6
17 -x+y+1/3,y+2/3,z+1/6
18 x+1/3,x-y+2/3,z+1/6

loop_
_atom_site_label
_atom_site_type_symbol
_atom_site_fract_x
_atom_site_fract_y
_atom_site_fract_z
_atom_site_adp_type
_atom_site_U_iso_or_equiv
_atom_site_site_symmetry_multiplicity
_atom_site_occupancy
_atom_site_calc_flag
Pb_m3 Pb 0.5172(2) 0.0598(3) 0.0063(9) Uani 0.0308(4) 18 0.4503 d
Pb_m4 Pb 0.333333 -0.333333 -0.0198(9) Uani 0.0444(19) 6 0.2655 d
V2 V 0.80569(7) 0.15049(6) -0.0330(9) Uani 0.01105(16) 18 1 d
V1 V 0.666667 0.333333 0.0665(9) Uani 0.01136(17) 6 1 d
V3 V 0.19300(8) -0.15921(7) 0.0326(9) Uani 0.01503(19) 18 1 d
Ca_m5 Ca 0 0 -0.0003(9) Uani 0.0185(2) 6 1 d
Ca_m1 Ca 0.72084(8) -0.15557(8) -0.0668(9) Uani 0.01345(19) 18 1 d
Ca_m2 Ca 0.86358(7) -0.27597(8) 0.0688(9) Uani 0.01265(18) 18 1 d
O_33 O 0.0821(3) -0.0930(4) 0.0410(9) Uani 0.0297(12) 18 1 d
O_24 O 0.9029(3) 0.0725(3) -0.0435(9) Uani 0.0185(9) 18 1 d
O_12 O 0.5207(3) 0.3416(4) 0.0794(9) Uani 0.0258(11) 18 1 d
O_31 O 0.3460(3) -0.0432(3) 0.0551(9) Uani 0.0173(9) 18 1 d
O_21 O 0.8066(3) 0.1757(4) 0.0111(9) Uani 0.0214(10) 18 1 d
O_23 O 0.6353(4) 0.0385(4) -0.0449(9) Uani 0.0269(13) 18 1 d
O_22 O 0.8862(5) 0.3117(4) -0.0521(9) Uani 0.0355(16) 18 1 d
O_34 O 0.1110(6) -0.3307(4) 0.0459(9) Uani 0.050(2) 18 1 d
O_32 O 0.2455(7) -0.1418(5) -0.0100(9) Uani 0.050(2) 18 1 d
O_11 O 0.666667 0.333333 0.0218(9) Uani 0.0263(15) 6 1 d
Ca_m3 Ca 0.5238(8) 0.0680(9) 0.0069(9) Uani 0.0136(12) 18 0.5497 d
Pb_m4_3 Pb 0.257(3) -0.3540(18) -0.0234(10) Uani 0.041(5) 18 0.0357 d
Pb_m4_2 Pb 0.333333 -0.333333 -0.0103(9) Uani 0.054(2) 6 0.1275 d

loop_
_atom_site_aniso_label
_atom_site_aniso_type_symbol
_atom_site_aniso_U_11
_atom_site_aniso_U_22
_atom_site_aniso_U_33
_atom_site_aniso_U_12
_atom_site_aniso_U_13
_atom_site_aniso_U_23
Pb_m3 Pb 0.0288(5) 0.0462(6) 0.0250(4) 0.0246(5) 0.0103(3) 0.0085(4)
Pb_m4 Pb 0.053(3) 0.053(3) 0.0271(14) 0.0265(14) 0 0
V2 V 0.0135(2) 0.01214(19) 0.00992(18) 0.00825(16) -0.00062(15) 0.00084(15)
V1 V 0.01046(20) 0.01046(20) 0.0131(3) 0.00523(10) 0 0
V3 V 0.0208(3) 0.0114(2) 0.0129(2) 0.0080(2) -0.0039(2) 0.00063(17)
Ca_m5 Ca 0.0235(3) 0.0235(3) 0.0085(4) 0.01175(16) 0 0
Ca_m1 Ca 0.0139(2) 0.0130(2) 0.0116(2) 0.0053(2) -0.00303(19) -0.00055(19)
Ca_m2 Ca 0.0112(2) 0.0140(2) 0.0117(2) 0.00551(19) -0.00078(17) -0.00037(18)
O_33 O 0.0157(12) 0.0254(15) 0.048(2) 0.0101(12) 0.0000(12) 0.0181(14)
O_24 O 0.0165(11) 0.0189(12) 0.0257(13) 0.0131(10) -0.0015(9) -0.0035(9)
O_12 O 0.0212(13) 0.0203(13) 0.0400(18) 0.0135(12) 0.0069(12) -0.0054(12)
O_31 O 0.0152(10) 0.0229(12) 0.0165(10) 0.0116(10) -0.0045(8) -0.0017(9)
O_21 O 0.0232(13) 0.0236(13) 0.0110(10) 0.0069(11) -0.0011(9) 0.0004(9)
O_23 O 0.0166(12) 0.041(2) 0.0212(13) 0.0133(13) -0.0089(10) -0.0105(13)
O_22 O 0.050(2) 0.0256(17) 0.0291(16) 0.0180(17) 0.0015(16) 0.0132(13)
O_34 O 0.082(4) 0.0149(14) 0.0321(19) 0.0089(18) -0.019(2) 0.0072(13)
O_32 O 0.091(4) 0.034(2) 0.0140(14) 0.022(3) -0.0091(19) -0.0021(13)
O_11 O 0.0313(19) 0.0313(19) 0.016(2) 0.0156(10) 0 0
Ca_m3 Ca 0.0091(11) 0.029(2) 0.0064(11) 0.0122(13) 0.0079(7) 0.0091(8)
Pb_m4_3 Pb 0.051(10) 0.019(3) 0.036(5) 0.004(4) 0.013(6) -0.004(2)
Pb_m4_2 Pb 0.0245(15) 0.0245(15) 0.114(7) 0.0122(8) 0 0

loop_
_atom_type_symbol
_atom_type_scat_dispersion_real
_atom_type_scat_dispersion_imag
_atom_type_scat_source
Ca 0.2262 0.3064 'International Tables Vol C tables 4.2.6.8 and 6.1.1.1'
O 0.0106 0.0060 'International Tables Vol C tables 4.2.6.8 and 6.1.1.1'
Pb -3.3944 10.1111 'International Tables Vol C tables 4.2.6.8 and 6.1.1.1'
V 0.3005 0.5294 'International Tables Vol C tables 4.2.6.8 and 6.1.1.1'

loop_
_geom_angle_atom_site_label_1
_geom_angle_atom_site_label_2
_geom_angle_atom_site_label_3
_geom_angle_site_symmetry_1
_geom_angle_site_symmetry_3
_geom_angle
V2 Pb_m3 Ca_m1 . 16_555 117.5(7)
V2 Pb_m3 O_23 . . 32.0(6)
V2 Pb_m3 Ca_m3 . . 70(20)
V2 Pb_m3 Pb_m4_3 . 3_655 89.9(8)
Ca_m1 Pb_m3 O_23 16_555 . 134.5(6)
Ca_m1 Pb_m3 Ca_m3 16_555 . 90(30)
Ca_m1 Pb_m3 Pb_m4_3 16_555 3_655 93.5(8)
O_23 Pb_m3 Pb_m4_3 . 3_655 65.0(8)
Ca_m3 Pb_m3 Pb_m4_3 . 3_655 155(13)
V1 Pb_m4 Pb_m4_3 10_554 . 80(4)
V1 Pb_m4 Pb_m4_3 10_554 2_545 80(4)
V1 Pb_m4 Pb_m4_3 10_554 3_655 80(4)
V1 Pb_m4 Pb_m4_2 10_554 . 180.0(5)
Pb_m4_3 Pb_m4 Pb_m4_3 . 2_545 117(3)
Pb_m4_3 Pb_m4 Pb_m4_3 . 3_655 117(4)
Pb_m4_3 Pb_m4 Pb_m4_2 . . 100(4)
Pb_m4_3 Pb_m4 Pb_m4_3 2_545 3_655 117(4)
Pb_m4_3 Pb_m4 Pb_m4_2 2_545 . 100(4)
Pb_m4_3 Pb_m4 Pb_m4_2 3_655 . 100(4)
Pb_m3 V2 Ca_m1 . . 98.0(3)
Pb_m3 V2 Ca_m1 . 3_765 172.7(9)
Pb_m3 V2 O_24 . . 136.4(8)
Pb_m3 V2 O_21 . . 60.4(7)
Pb_m3 V2 O_23 . . 49.0(12)
Pb_m3 V2 O_22 . . 116.7(5)
Pb_m3 V2 Ca_m3 . . 1.4(4)
Pb_m3 V2 Ca_m3 . 2_655 86.8(7)
Ca_m1 V2 Ca_m1 . 3_765 88.8(6)
Ca_m1 V2 O_24 . . 47.4(5)
Ca_m1 V2 O_21 . . 122.3(9)
Ca_m1 V2 O_23 . . 60.5(5)
Ca_m1 V2 O_22 . . 129.0(19)
Ca_m1 V2 Ca_m3 . . 99.4(4)
Ca_m1 V2 Ca_m3 . 2_655 171.0(7)
Ca_m1 V2 O_24 3_765 . 48.3(5)
Ca_m1 V2 O_21 3_765 . 113.6(8)
Ca_m1 V2 O_23 3_765 . 138.0(19)
Ca_m1 V2 O_22 3_765 . 59.8(5)
Ca_m1 V2 Ca_m3 3_765 . 171.3(9)
Ca_m1 V2 Ca_m3 3_765 2_655 86.1(4)
O_24 V2 O_21 . . 111.0(16)
O_24 V2 O_23 . . 107.9(10)
O_24 V2 O_22 . . 106.7(13)
O_24 V2 Ca_m3 . . 137.4(8)
O_24 V2 Ca_m3 . 2_655 124.5(7)
O_21 V2 O_23 . . 107.3(15)
O_21 V2 O_22 . . 107.6(13)
O_21 V2 Ca_m3 . . 59.5(7)
O_21 V2 Ca_m3 . 2_655 53.9(7)
O_23 V2 O_22 . . 116.4(16)
O_23 V2 Ca_m3 . . 50.2(12)
O_23 V2 Ca_m3 . 2_655 127.5(7)
O_22 V2 Ca_m3 . . 115.7(5)
O_22 V2 Ca_m3 . 2_655 53.7(13)
Ca_m3 V2 Ca_m3 . 2_655 85.3(7)
Pb_m4 V1 O_12 16_555 . 73.2(15)
Pb_m4 V1 O_12 16_555 2_655 73.2(15)
Pb_m4 V1 O_12 16_555 3_665 73.2(15)
Pb_m4 V1 O_11 16_555 . 180.0(5)
Pb_m4 V1 Ca_m3 16_555 . 132.3(6)
Pb_m4 V1 Ca_m3 16_555 2_655 132.3(6)
Pb_m4 V1 Ca_m3 16_555 3_665 132.3(6)
Pb_m4 V1 Pb_m4_3 16_555 16_555 14.2(6)
Pb_m4 V1 Pb_m4_3 16_555 17_655 14.2(7)
Pb_m4 V1 Pb_m4_3 16_555 18_545 14.2(5)
O_12 V1 O_12 . 2_655 112.0(12)
O_12 V1 O_12 . 3_665 112.0(12)
O_12 V1 O_11 . . 106.8(15)
O_12 V1 Ca_m3 . . 101.3(10)
O_12 V1 Ca_m3 . 2_655 143.8(14)
O_12 V1 Ca_m3 . 3_665 65.1(12)
O_12 V1 Pb_m4_3 . 16_555 69.5(15)
O_12 V1 Pb_m4_3 . 17_655 87.1(18)
O_12 V1 Pb_m4_3 . 18_545 64.0(16)
O_12 V1 O_12 2_655 3_665 112.0(12)
O_12 V1 O_11 2_655 . 106.8(15)
O_12 V1 Ca_m3 2_655 . 65.1(12)
O_12 V1 Ca_m3 2_655 2_655 101.3(10)
O_12 V1 Ca_m3 2_655 3_665 143.8(14)
O_12 V1 Pb_m4_3 2_655 16_555 87.1(17)
O_12 V1 Pb_m4_3 2_655 17_655 64.0(15)
O_12 V1 Pb_m4_3 2_655 18_545 69.5(16)
O_12 V1 O_11 3_665 . 106.8(15)
O_12 V1 Ca_m3 3_665 . 143.8(14)
O_12 V1 Ca_m3 3_665 2_655 65.1(12)
O_12 V1 Ca_m3 3_665 3_665 101.3(10)
O_12 V1 Pb_m4_3 3_665 16_555 64.0(15)
O_12 V1 Pb_m4_3 3_665 17_655 69.5(15)
O_12 V1 Pb_m4_3 3_665 18_545 87.1(17)
O_11 V1 Ca_m3 . . 47.7(6)
O_11 V1 Ca_m3 . 2_655 47.7(6)
O_11 V1 Ca_m3 . 3_665 47.7(6)
O_11 V1 Pb_m4_3 . 16_555 165.8(6)
O_11 V1 Pb_m4_3 . 17_655 165.8(7)
O_11 V1 Pb_m4_3 . 18_545 165.8(5)
Ca_m3 V1 Ca_m3 . 2_655 79.7(8)
Ca_m3 V1 Ca_m3 . 3_665 79.7(8)
Ca_m3 V1 Pb_m4_3 . 16_555 145.6(9)
Ca_m3 V1 Pb_m4_3 . 17_655 127.7(6)
Ca_m3 V1 Pb_m4_3 . 18_545 121.2(8)
Ca_m3 V1 Ca_m3 2_655 3_665 79.7(8)
Ca_m3 V1 Pb_m4_3 2_655 16_555 127.7(6)
Ca_m3 V1 Pb_m4_3 2_655 17_655 121.2(8)
Ca_m3 V1 Pb_m4_3 2_655 18_545 145.6(9)
Ca_m3 V1 Pb_m4_3 3_665 16_555 121.2(8)
Ca_m3 V1 Pb_m4_3 3_665 17_655 145.6(10)
Ca_m3 V1 Pb_m4_3 3_665 18_545 127.7(10)
Pb_m4_3 V1 Pb_m4_3 16_555 17_655 24.6(9)
Pb_m4_3 V1 Pb_m4_3 16_555 18_545 24.6(7)
Pb_m4_3 V1 Pb_m4_3 17_655 18_545 24.6(10)
Ca_m2 V3 Ca_m2 1_455 2_545 85.1(5)
Ca_m2 V3 O_33 1_455 . 42.1(6)
Ca_m2 V3 O_31 1_455 . 121.1(16)
Ca_m2 V3 O_34 1_455 . 66.1(6)
Ca_m2 V3 O_32 1_455 . 130.9(11)
Ca_m2 V3 Ca_m3 1_455 . 158.7(4)
Ca_m2 V3 O_33 2_545 . 52.9(6)
Ca_m2 V3 O_31 2_545 . 50.9(4)
Ca_m2 V3 O_34 2_545 . 135.4(19)
Ca_m2 V3 O_32 2_545 . 112.8(7)
Ca_m2 V3 Ca_m3 2_545 . 74.0(4)
O_33 V3 O_31 . . 102.9(12)
O_33 V3 O_34 . . 108.2(10)
O_33 V3 O_32 . . 113.4(17)
O_33 V3 Ca_m3 . . 117.9(4)
O_31 V3 O_34 . . 116.1(17)
O_31 V3 O_32 . . 104.2(12)
O_31 V3 Ca_m3 . . 47.0(12)
O_34 V3 O_32 . . 111.8(15)
O_34 V3 Ca_m3 . . 133.1(4)
O_32 V3 Ca_m3 . . 57.2(7)
Ca_m1 Ca_m5 Ca_m1 1_455 2_545 77.2(7)
Ca_m1 Ca_m5 Ca_m1 1_455 3_665 77.2(7)
Ca_m1 Ca_m5 Ca_m2 1_455 1_455 102.4(4)
Ca_m1 Ca_m5 Ca_m2 1_455 2_545 177.2(5)
Ca_m1 Ca_m5 Ca_m2 1_455 3_665 105.5(4)
Ca_m1 Ca_m5 O_33 1_455 . 133.8(3)
Ca_m1 Ca_m5 O_33 1_455 2_555 141.6(3)
Ca_m1 Ca_m5 O_33 1_455 3_555 87.8(8)
Ca_m1 Ca_m5 O_24 1_455 1_455 40.9(4)
Ca_m1 Ca_m5 O_24 1_455 2_545 42.2(5)
Ca_m1 Ca_m5 O_24 1_455 3_665 90.3(12)
Ca_m1 Ca_m5 Ca_m1 2_545 3_665 77.2(7)
Ca_m1 Ca_m5 Ca_m2 2_545 1_455 105.5(4)
Ca_m1 Ca_m5 Ca_m2 2_545 2_545 102.4(4)
Ca_m1 Ca_m5 Ca_m2 2_545 3_665 177.2(5)
Ca_m1 Ca_m5 O_33 2_545 . 87.8(8)
Ca_m1 Ca_m5 O_33 2_545 2_555 133.8(3)
Ca_m1 Ca_m5 O_33 2_545 3_555 141.6(3)
Ca_m1 Ca_m5 O_24 2_545 1_455 90.3(12)
Ca_m1 Ca_m5 O_24 2_545 2_545 40.9(4)
Ca_m1 Ca_m5 O_24 2_545 3_665 42.2(4)
Ca_m1 Ca_m5 Ca_m2 3_665 1_455 177.2(5)
Ca_m1 Ca_m5 Ca_m2 3_665 2_545 105.5(4)
Ca_m1 Ca_m5 Ca_m2 3_665 3_665 102.4(4)
Ca_m1 Ca_m5 O_33 3_665 . 141.6(3)
Ca_m1 Ca_m5 O_33 3_665 2_555 87.8(8)
Ca_m1 Ca_m5 O_33 3_665 3_555 133.8(3)
Ca_m1 Ca_m5 O_24 3_665 1_455 42.2(4)
Ca_m1 Ca_m5 O_24 3_665 2_545 90.3(12)
Ca_m1 Ca_m5 O_24 3_665 3_665 40.9(4)
Ca_m2 Ca_m5 Ca_m2 1_455 2_545 74.9(7)
Ca_m2 Ca_m5 Ca_m2 1_455 3_665 74.9(7)
Ca_m2 Ca_m5 O_33 1_455 . 40.2(4)
Ca_m2 Ca_m5 O_33 1_455 2_555 90.9(12)
Ca_m2 Ca_m5 O_33 1_455 3_555 43.4(5)
Ca_m2 Ca_m5 O_24 1_455 1_455 136.2(3)
Ca_m2 Ca_m5 O_24 1_455 2_545 91.3(7)
Ca_m2 Ca_m5 O_24 1_455 3_665 141.9(3)
Ca_m2 Ca_m5 Ca_m2 2_545 3_665 74.9(7)
Ca_m2 Ca_m5 O_33 2_545 . 43.4(5)
Ca_m2 Ca_m5 O_33 2_545 2_555 40.2(5)
Ca_m2 Ca_m5 O_33 2_545 3_555 90.9(12)
Ca_m2 Ca_m5 O_24 2_545 1_455 141.9(3)
Ca_m2 Ca_m5 O_24 2_545 2_545 136.2(3)
Ca_m2 Ca_m5 O_24 2_545 3_665 91.3(7)
Ca_m2 Ca_m5 O_33 3_665 . 90.9(12)
Ca_m2 Ca_m5 O_33 3_665 2_555 43.4(5)
Ca_m2 Ca_m5 O_33 3_665 3_555 40.2(5)
Ca_m2 Ca_m5 O_24 3_665 1_455 91.3(7)
Ca_m2 Ca_m5 O_24 3_665 2_545 141.9(3)
Ca_m2 Ca_m5 O_24 3_665 3_665 136.2(3)
O_33 Ca_m5 O_33 . 2_555 77.6(11)
O_33 Ca_m5 O_33 . 3_555 77.6(11)
O_33 Ca_m5 O_24 . 1_455 174.7(6)
O_33 Ca_m5 O_24 . 2_545 101.1(7)
O_33 Ca_m5 O_24 . 3_665 107.3(6)
O_33 Ca_m5 O_33 2_555 3_555 77.6(11)
O_33 Ca_m5 O_24 2_555 1_455 107.3(6)
O_33 Ca_m5 O_24 2_555 2_545 174.7(6)
O_33 Ca_m5 O_24 2_555 3_665 101.1(7)
O_33 Ca_m5 O_24 3_555 1_455 101.1(7)
O_33 Ca_m5 O_24 3_555 2_545 107.3(6)
O_33 Ca_m5 O_24 3_555 3_665 174.7(6)
O_24 Ca_m5 O_24 1_455 2_545 74.3(11)
O_24 Ca_m5 O_24 1_455 3_665 74.3(11)
O_24 Ca_m5 O_24 2_545 3_665 74.3(11)
Pb_m3 Ca_m1 V2 10_554 . 112.1(7)
Pb_m3 Ca_m1 V2 10_554 2_645 123.5(8)
Pb_m3 Ca_m1 Ca_m5 10_554 1_655 149.8(6)
Pb_m3 Ca_m1 Ca_m2 10_554 11_654 61.1(6)
Pb_m3 Ca_m1 Ca_m2 10_554 12_434 67.8(6)
Pb_m3 Ca_m1 O_12 10_554 11_544 56.4(10)
Pb_m3 Ca_m1 O_31 10_554 10_554 40.3(7)
Pb_m3 Ca_m1 O_34 10_554 12_544 43.6(7)
Pb_m3 Ca_m1 O_32 10_554 3_655 138.2(5)
Pb_m3 Ca_m1 Ca_m3 10_554 10_554 1.3(2)
Pb_m3 Ca_m1 Pb_m4_3 10_554 2_545 99.5(6)
Pb_m3 Ca_m1 Pb_m4_3 10_554 3_655 100.0(7)
V2 Ca_m1 V2 . 2_645 119.7(10)
V2 Ca_m1 Ca_m5 . 1_655 60.3(5)
V2 Ca_m1 Ca_m2 . 11_654 59.2(5)
V2 Ca_m1 Ca_m2 . 12_434 165.0(4)
V2 Ca_m1 O_12 . 11_544 124.5(3)
V2 Ca_m1 O_31 . 10_554 72.1(7)
V2 Ca_m1 O_34 . 12_544 133.2(9)
V2 Ca_m1 O_32 . 3_655 83.7(9)
V2 Ca_m1 Ca_m3 . 10_554 112.7(7)
V2 Ca_m1 Pb_m4_3 . 2_545 100.0(8)
V2 Ca_m1 Pb_m4_3 . 3_655 81.9(7)
V2 Ca_m1 Ca_m5 2_645 1_655 60.1(5)
V2 Ca_m1 Ca_m2 2_645 11_654 172.5(10)
V2 Ca_m1 Ca_m2 2_645 12_434 67.8(4)
V2 Ca_m1 O_12 2_645 11_544 105.4(3)
V2 Ca_m1 O_31 2_645 10_554 151.6(11)
V2 Ca_m1 O_34 2_645 12_544 83.2(7)
V2 Ca_m1 O_32 2_645 3_655 70.6(8)
V2 Ca_m1 Ca_m3 2_645 10_554 123.5(8)
V2 Ca_m1 Pb_m4_3 2_645 2_545 92.5(8)
V2 Ca_m1 Pb_m4_3 2_645 3_655 107.6(10)
Ca_m5 Ca_m1 Ca_m2 1_655 11_654 119.5(4)
Ca_m5 Ca_m1 Ca_m2 1_655 12_434 127.6(5)
Ca_m5 Ca_m1 O_12 1_655 11_544 153.5(13)
Ca_m5 Ca_m1 O_31 1_655 10_554 120.2(4)
Ca_m5 Ca_m1 O_34 1_655 12_544 117.4(4)
Ca_m5 Ca_m1 O_32 1_655 3_655 71.9(9)
Ca_m5 Ca_m1 Ca_m3 1_655 10_554 151.1(7)
Ca_m5 Ca_m1 Pb_m4_3 1_655 2_545 110.6(10)
Ca_m5 Ca_m1 Pb_m4_3 1_655 3_655 107.2(11)
Ca_m2 Ca_m1 Ca_m2 11_654 12_434 111.6(5)
Ca_m2 Ca_m1 O_12 11_654 11_544 71.9(4)
Ca_m2 Ca_m1 O_31 11_654 10_554 35.8(6)
Ca_m2 Ca_m1 O_34 11_654 12_544 102.9(11)
Ca_m2 Ca_m1 O_32 11_654 3_655 102.0(6)
Ca_m2 Ca_m1 Ca_m3 11_654 10_554 61.0(6)
Ca_m2 Ca_m1 Pb_m4_3 11_654 2_545 80.7(6)
Ca_m2 Ca_m1 Pb_m4_3 11_654 3_655 65.1(7)
Ca_m2 Ca_m1 O_12 12_434 11_544 42.0(2)
Ca_m2 Ca_m1 O_31 12_434 10_554 107.7(11)
Ca_m2 Ca_m1 O_34 12_434 12_544 57.9(5)
Ca_m2 Ca_m1 O_32 12_434 3_655 87.2(6)
Ca_m2 Ca_m1 Ca_m3 12_434 10_554 66.9(6)
Ca_m2 Ca_m1 Pb_m4_3 12_434 2_545 65.8(6)
Ca_m2 Ca_m1 Pb_m4_3 12_434 3_655 83.4(5)
O_12 Ca_m1 O_31 11_544 10_554 83.5(10)
O_12 Ca_m1 O_34 11_544 12_544 79.5(10)
O_12 Ca_m1 O_32 11_544 3_655 82.4(9)
O_12 Ca_m1 Ca_m3 11_544 10_554 55.1(10)
O_12 Ca_m1 Pb_m4_3 11_544 2_545 44.7(10)
O_12 Ca_m1 Pb_m4_3 11_544 3_655 53.4(9)
O_31 Ca_m1 O_34 10_554 12_544 71.8(12)
O_31 Ca_m1 O_32 10_554 3_655 137.8(6)
O_31 Ca_m1 Ca_m3 10_554 10_554 41.0(7)
O_31 Ca_m1 Pb_m4_3 10_554 2_545 111.6(6)
O_31 Ca_m1 Pb_m4_3 10_554 3_655 99.3(7)
O_34 Ca_m1 O_32 12_544 3_655 142.7(4)
O_34 Ca_m1 Ca_m3 12_544 10_554 44.1(7)
O_34 Ca_m1 Pb_m4_3 12_544 2_545 120.6(7)
O_34 Ca_m1 Pb_m4_3 12_544 3_655 132.8(8)
O_32 Ca_m1 Ca_m3 3_655 10_554 136.9(5)
O_32 Ca_m1 Pb_m4_3 3_655 2_545 38.8(6)
O_32 Ca_m1 Pb_m4_3 3_655 3_655 42.0(7)
Ca_m3 Ca_m1 Pb_m4_3 10_554 2_545 98.2(6)
Ca_m3 Ca_m1 Pb_m4_3 10_554 3_655 98.9(7)
Pb_m4_3 Ca_m1 Pb_m4_3 2_545 3_655 19.4(8)
V3 Ca_m2 V3 1_655 3_655 119.8(10)
V3 Ca_m2 Ca_m5 1_655 1_655 59.6(5)
V3 Ca_m2 Ca_m1 1_655 17_645 167.7(6)
V3 Ca_m2 Ca_m1 1_655 18_535 64.3(4)
V3 Ca_m2 O_21 1_655 2_645 73.6(8)
V3 Ca_m2 O_23 1_655 17_645 145.0(11)
V3 Ca_m2 O_22 1_655 16_655 72.8(7)
V3 Ca_m2 Ca_m3 1_655 2_645 60.3(4)
V3 Ca_m2 Ca_m3 1_655 3_655 114.3(10)
V3 Ca_m2 Ca_m3 1_655 17_645 111.9(7)
V3 Ca_m2 Ca_m5 3_655 1_655 61.3(5)
V3 Ca_m2 Ca_m1 3_655 17_645 62.6(4)
V3 Ca_m2 Ca_m1 3_655 18_535 165.8(6)
V3 Ca_m2 O_21 3_655 2_645 73.8(8)
V3 Ca_m2 O_23 3_655 17_645 85.2(7)
V3 Ca_m2 O_22 3_655 16_655 143.2(8)
V3 Ca_m2 Ca_m3 3_655 2_645 111.7(10)
V3 Ca_m2 Ca_m3 3_655 3_655 54.4(4)
V3 Ca_m2 Ca_m3 3_655 17_645 116.3(8)
Ca_m5 Ca_m2 Ca_m1 1_655 17_645 123.9(5)
Ca_m5 Ca_m2 Ca_m1 1_655 18_535 123.8(5)
Ca_m5 Ca_m2 O_21 1_655 2_645 66.3(8)
Ca_m5 Ca_m2 O_23 1_655 17_645 130.5(3)
Ca_m5 Ca_m2 O_22 1_655 16_655 112.3(5)
Ca_m5 Ca_m2 Ca_m3 1_655 2_645 91.4(8)
Ca_m5 Ca_m2 Ca_m3 1_655 3_655 89.2(8)
Ca_m5 Ca_m2 Ca_m3 1_655 17_645 134.0(5)
Ca_m1 Ca_m2 Ca_m1 17_645 18_535 110.4(5)
Ca_m1 Ca_m2 O_21 17_645 2_645 96.7(5)
Ca_m1 Ca_m2 O_23 17_645 17_645 43.9(6)
Ca_m1 Ca_m2 O_22 17_645 16_655 112.9(12)
Ca_m1 Ca_m2 Ca_m3 17_645 2_645 107.4(3)
Ca_m1 Ca_m2 Ca_m3 17_645 3_655 56.1(6)
Ca_m1 Ca_m2 Ca_m3 17_645 17_645 74.7(7)
Ca_m1 Ca_m2 O_21 18_535 2_645 95.7(6)
Ca_m1 Ca_m2 O_23 18_535 17_645 97.9(10)
Ca_m1 Ca_m2 O_22 18_535 16_655 50.0(5)
Ca_m1 Ca_m2 Ca_m3 18_535 2_645 57.1(6)
Ca_m1 Ca_m2 Ca_m3 18_535 3_655 111.4(4)
Ca_m1 Ca_m2 Ca_m3 18_535 17_645 70.8(7)
O_21 Ca_m2 O_23 2_645 17_645 140.6(4)
O_21 Ca_m2 O_22 2_645 16_655 140.1(6)
O_21 Ca_m2 Ca_m3 2_645 2_645 38.7(5)
O_21 Ca_m2 Ca_m3 2_645 3_655 40.8(5)
O_21 Ca_m2 Ca_m3 2_645 17_645 159.5(5)
O_23 Ca_m2 O_22 17_645 16_655 72.9(12)
O_23 Ca_m2 Ca_m3 17_645 2_645 136.6(5)
O_23 Ca_m2 Ca_m3 17_645 3_655 100.0(5)
O_23 Ca_m2 Ca_m3 17_645 17_645 34.1(7)
O_22 Ca_m2 Ca_m3 16_655 2_645 104.4(5)
O_22 Ca_m2 Ca_m3 16_655 3_655 156.9(6)
O_22 Ca_m2 Ca_m3 16_655 17_645 39.1(8)
Ca_m3 Ca_m2 Ca_m3 2_645 3_655 65.1(5)
Ca_m3 Ca_m2 Ca_m3 2_645 17_645 125.3(6)
Ca_m3 Ca_m2 Ca_m3 3_655 17_645 128.8(6)
V3 O_33 Ca_m5 . . 125(2)
V2 O_24 Ca_m5 . 1_655 121(2)
V1 O_12 Ca_m1 . 17_655 140.1(3)
V3 O_31 Ca_m1 . 16_555 137.8(9)
V2 O_21 Ca_m2 . 3_765 150.4(4)
Pb_m3 O_23 V2 . . 99.0(16)
Pb_m3 O_23 Ca_m2 . 11_654 111.5(7)
Pb_m3 O_23 Ca_m3 . . 2.0(2)
V2 O_23 Ca_m2 . 11_654 124.9(15)
V2 O_23 Ca_m3 . . 97.2(16)
Ca_m2 O_23 Ca_m3 11_654 . 112.1(7)
V2 O_22 Ca_m2 . 10_564 155.4(19)
V3 O_34 Ca_m1 . 18_435 137.4(19)
V3 O_32 Ca_m1 . 2_545 137.4(6)
V3 O_32 Pb_m4_3 . . 105.6(12)
Ca_m1 O_32 Pb_m4_3 2_545 . 96.0(13)
Pb_m3 Ca_m3 V2 . . 110(20)
Pb_m3 Ca_m3 V2 . 3_665 88(16)
Pb_m3 Ca_m3 V1 . . 150(30)
Pb_m3 Ca_m3 V3 . . 40(20)
Pb_m3 Ca_m3 Ca_m1 . 16_555 90(30)
Pb_m3 Ca_m3 O_23 . . 80(30)
Pb_m3 Ca_m3 Pb_m4_3 . 3_655 25(12)
Pb_m3 Ca_m3 Pb_m4_2 . . 21(9)
V2 Ca_m3 V2 . 3_665 111.0(10)
V2 Ca_m3 V1 . . 96.7(5)
V2 Ca_m3 V3 . . 153.6(7)
V2 Ca_m3 Ca_m1 . 16_555 118.3(7)
V2 Ca_m3 Ca_m2 . 2_545 154.7(5)
V2 Ca_m3 Ca_m2 . 3_765 64.5(7)
V2 Ca_m3 Ca_m2 . 11_654 60.0(8)
V2 Ca_m3 O_23 . . 32.5(6)
V2 Ca_m3 Pb_m4_3 . 3_655 89.1(9)
V2 Ca_m3 Pb_m4_2 . . 97.9(6)
V2 Ca_m3 V1 3_665 . 94.0(5)
V2 Ca_m3 V3 3_665 . 78.5(4)
V2 Ca_m3 Ca_m1 3_665 16_555 128.0(8)
V2 Ca_m3 Ca_m2 3_665 2_545 65.5(7)
V2 Ca_m3 Ca_m2 3_665 3_765 149.1(4)
V2 Ca_m3 Ca_m2 3_665 11_654 64.1(7)
V2 Ca_m3 O_23 3_665 . 96.9(12)
V2 Ca_m3 Pb_m4_3 3_665 3_655 104.5(10)
V2 Ca_m3 Pb_m4_2 3_665 . 107.6(6)
V1 Ca_m3 V3 . . 107.4(9)
V1 Ca_m3 Ca_m1 . 16_555 65.6(7)
V1 Ca_m3 Ca_m2 . 2_545 59.8(5)
V1 Ca_m3 Ca_m2 . 3_765 58.0(4)
V1 Ca_m3 Ca_m2 . 11_654 133.6(6)
V1 Ca_m3 O_23 . . 127.9(4)
V1 Ca_m3 Pb_m4_3 . 3_655 157.2(12)
V1 Ca_m3 Pb_m4_2 . . 147.4(11)
V3 Ca_m3 Ca_m1 . 16_555 65.0(7)
V3 Ca_m3 Ca_m2 . 2_545 51.6(4)
V3 Ca_m3 Ca_m2 . 3_765 119.9(10)
V3 Ca_m3 Ca_m2 . 11_654 107.2(8)
V3 Ca_m3 O_23 . . 124.6(8)
V3 Ca_m3 Pb_m4_3 . 3_655 64.6(7)
V3 Ca_m3 Pb_m4_2 . . 55.9(4)
Ca_m1 Ca_m3 Ca_m2 16_555 2_545 62.9(6)
Ca_m1 Ca_m3 Ca_m2 16_555 3_765 56.0(5)
Ca_m1 Ca_m3 Ca_m2 16_555 11_654 159.8(4)
Ca_m1 Ca_m3 O_23 16_555 . 134.0(7)
Ca_m1 Ca_m3 Pb_m4_3 16_555 3_655 92.3(8)
Ca_m1 Ca_m3 Pb_m4_2 16_555 . 81.8(6)
Ca_m2 Ca_m3 Ca_m2 2_545 3_765 104.8(9)
Ca_m2 Ca_m3 Ca_m2 2_545 11_654 128.4(6)
Ca_m2 Ca_m3 O_23 2_545 . 162.1(11)
Ca_m2 Ca_m3 Pb_m4_3 2_545 3_655 116.2(7)
Ca_m2 Ca_m3 Pb_m4_2 2_545 . 107.0(4)
Ca_m2 Ca_m3 Ca_m2 3_765 11_654 124.1(6)
Ca_m2 Ca_m3 O_23 3_765 . 91.9(6)
Ca_m2 Ca_m3 Pb_m4_3 3_765 3_655 106.0(8)
Ca_m2 Ca_m3 Pb_m4_2 3_765 . 103.3(5)
Ca_m2 Ca_m3 O_23 11_654 . 33.8(6)
Ca_m2 Ca_m3 Pb_m4_3 11_654 3_655 67.9(8)
Ca_m2 Ca_m3 Pb_m4_2 11_654 . 78.7(7)
Pb_m4_3 Ca_m3 Pb_m4_2 3_655 . 11.4(8)
Pb_m3 Pb_m4_3 Pb_m4 2_545 . 143(4)
Pb_m3 Pb_m4_3 V1 2_545 10_554 123.8(11)
Pb_m3 Pb_m4_3 Ca_m1 2_545 2_545 90.1(9)
Pb_m3 Pb_m4_3 Ca_m1 2_545 3_655 76.3(5)
Pb_m3 Pb_m4_3 O_32 2_545 . 89.1(11)
Pb_m3 Pb_m4_3 Ca_m3 2_545 2_545 0.6(3)
Pb_m3 Pb_m4_3 Pb_m4_3 2_545 2_545 126.0(18)
Pb_m3 Pb_m4_3 Pb_m4_3 2_545 3_655 158(3)
Pb_m3 Pb_m4_3 Pb_m4_2 2_545 . 122(3)
Pb_m4 Pb_m4_3 V1 . 10_554 86(4)
Pb_m4 Pb_m4_3 Ca_m1 . 2_545 123(2)
Pb_m4 Pb_m4_3 Ca_m1 . 3_655 100(2)
Pb_m4 Pb_m4_3 O_32 . . 104.5(18)
Pb_m4 Pb_m4_3 Ca_m3 . 2_545 143(4)
Pb_m4 Pb_m4_3 Pb_m4_3 . 2_545 32(2)
Pb_m4 Pb_m4_3 Pb_m4_3 . 3_655 32(2)
Pb_m4 Pb_m4_3 Pb_m4_2 . . 24(3)
V1 Pb_m4_3 Ca_m1 10_554 2_545 70.8(8)
V1 Pb_m4_3 Ca_m1 10_554 3_655 67.0(7)
V1 Pb_m4_3 O_32 10_554 . 106.0(13)
V1 Pb_m4_3 Ca_m3 10_554 2_545 123.8(11)
V1 Pb_m4_3 Pb_m4_3 10_554 2_545 78(2)
V1 Pb_m4_3 Pb_m4_3 10_554 3_655 78(2)
V1 Pb_m4_3 Pb_m4_2 10_554 . 110(3)
Ca_m1 Pb_m4_3 Ca_m1 2_545 3_655 115.6(10)
Ca_m1 Pb_m4_3 O_32 2_545 . 42.0(10)
Ca_m1 Pb_m4_3 Ca_m3 2_545 2_545 89.5(9)
Ca_m1 Pb_m4_3 Pb_m4_3 2_545 2_545 142(2)
Ca_m1 Pb_m4_3 Pb_m4_3 2_545 3_655 92(2)
Ca_m1 Pb_m4_3 Pb_m4_2 2_545 . 130.4(13)
Ca_m1 Pb_m4_3 O_32 3_655 . 154.0(13)
Ca_m1 Pb_m4_3 Ca_m3 3_655 2_545 76.7(5)
Ca_m1 Pb_m4_3 Pb_m4_3 3_655 2_545 68.7(16)
Ca_m1 Pb_m4_3 Pb_m4_3 3_655 3_655 122(3)
Ca_m1 Pb_m4_3 Pb_m4_2 3_655 . 109(2)
O_32 Pb_m4_3 Ca_m3 . 2_545 88.5(11)
O_32 Pb_m4_3 Pb_m4_3 . 2_545 136.0(18)
O_32 Pb_m4_3 Pb_m4_3 . 3_655 78(2)
O_32 Pb_m4_3 Pb_m4_2 . . 97.2(19)
Ca_m3 Pb_m4_3 Pb_m4_3 2_545 2_545 126.7(18)
Ca_m3 Pb_m4_3 Pb_m4_3 2_545 3_655 157(3)
Ca_m3 Pb_m4_3 Pb_m4_2 2_545 . 122(3)
Pb_m4_3 Pb_m4_3 Pb_m4_3 2_545 3_655 60(3)
Pb_m4_3 Pb_m4_3 Pb_m4_2 2_545 . 44(2)
Pb_m4_3 Pb_m4_3 Pb_m4_2 3_655 . 44(2)
Pb_m4 Pb_m4_2 Ca_m3 . . 99.8(7)
Pb_m4 Pb_m4_2 Ca_m3 . 2_545 99.8(7)
Pb_m4 Pb_m4_2 Ca_m3 . 3_655 99.8(7)
Pb_m4 Pb_m4_2 Pb_m4_3 . . 56(3)
Pb_m4 Pb_m4_2 Pb_m4_3 . 2_545 56(3)
Pb_m4 Pb_m4_2 Pb_m4_3 . 3_655 56(3)
Ca_m3 Pb_m4_2 Ca_m3 . 2_545 117.1(4)
Ca_m3 Pb_m4_2 Ca_m3 . 3_655 117.1(4)
Ca_m3 Pb_m4_2 Pb_m4_3 . . 106.7(14)
Ca_m3 Pb_m4_2 Pb_m4_3 . 2_545 133.5(17)
Ca_m3 Pb_m4_2 Pb_m4_3 . 3_655 46(3)
Ca_m3 Pb_m4_2 Ca_m3 2_545 3_655 117.1(4)
Ca_m3 Pb_m4_2 Pb_m4_3 2_545 . 46(2)
Ca_m3 Pb_m4_2 Pb_m4_3 2_545 2_545 106.7(12)
Ca_m3 Pb_m4_2 Pb_m4_3 2_545 3_655 133(3)
Ca_m3 Pb_m4_2 Pb_m4_3 3_655 . 133.5(19)
Ca_m3 Pb_m4_2 Pb_m4_3 3_655 2_545 46(3)
Ca_m3 Pb_m4_2 Pb_m4_3 3_655 3_655 107(3)
Pb_m4_3 Pb_m4_2 Pb_m4_3 . 2_545 92(4)
Pb_m4_3 Pb_m4_2 Pb_m4_3 . 3_655 92(4)
Pb_m4_3 Pb_m4_2 Pb_m4_3 2_545 3_655 92(4)

loop_
_geom_bond_atom_site_label_1
_geom_bond_atom_site_label_2
_geom_bond_site_symmetry_2
_geom_bond_distance
Pb_m3 V2 . 3.17(2)
Pb_m3 Ca_m1 16_555 3.75(4)
Pb_m3 O_23 . 2.42(4)
Pb_m3 Ca_m3 . 0.085(14)
Pb_m3 Pb_m4_3 3_655 3.22(3)
Pb_m4 V1 10_554 3.08(5)
Pb_m4 Pb_m4_3 . 0.76(3)
Pb_m4 Pb_m4_3 2_545 0.76(4)
Pb_m4 Pb_m4_3 3_655 0.76(3)
Pb_m4 Pb_m4_2 . 0.37(5)
V2 Ca_m1 . 3.258(19)
V2 Ca_m1 3_765 3.291(19)
V2 O_24 . 1.708(12)
V2 O_21 . 1.71(5)
V2 O_23 . 1.701(13)
V2 O_22 . 1.69(2)
V2 Ca_m3 . 3.14(2)
V2 Ca_m3 2_655 3.28(2)
V1 O_12 . 1.714(14)
V1 O_12 2_655 1.714(15)
V1 O_12 3_665 1.714(14)
V1 O_11 . 1.71(5)
V1 Ca_m3 . 3.39(3)
V1 Ca_m3 2_655 3.39(3)
V1 Ca_m3 3_665 3.39(3)
V1 Pb_m4_3 16_555 3.04(5)
V1 Pb_m4_3 17_655 3.04(5)
V1 Pb_m4_3 18_545 3.04(5)
V3 Ca_m2 1_455 3.450(19)
V3 Ca_m2 2_545 3.23(2)
V3 O_33 . 1.723(10)
V3 O_31 . 1.74(2)
V3 O_34 . 1.701(15)
V3 O_32 . 1.71(5)
V3 Ca_m3 . 3.350(16)
Ca_m5 Ca_m1 1_455 3.67(3)
Ca_m5 Ca_m1 2_545 3.67(3)
Ca_m5 Ca_m1 3_665 3.67(3)
Ca_m5 Ca_m2 1_455 3.72(3)
Ca_m5 Ca_m2 2_545 3.72(3)
Ca_m5 Ca_m2 3_665 3.72(3)
Ca_m5 O_33 . 2.29(3)
Ca_m5 O_33 2_555 2.29(3)
Ca_m5 O_33 3_555 2.29(3)
Ca_m5 O_24 1_455 2.31(3)
Ca_m5 O_24 2_545 2.31(3)
Ca_m5 O_24 3_665 2.31(3)
Ca_m1 Ca_m2 11_654 4.028(14)
Ca_m1 Ca_m2 12_434 3.711(15)
Ca_m1 O_12 11_544 2.412(16)
Ca_m1 O_31 10_554 2.36(3)
Ca_m1 O_34 12_544 2.39(4)
Ca_m1 O_32 3_655 2.44(4)
Ca_m1 Ca_m3 10_554 3.76(5)
Ca_m1 Pb_m4_3 2_545 3.89(3)
Ca_m1 Pb_m4_3 3_655 3.62(4)
Ca_m2 O_21 2_645 2.38(4)
Ca_m2 O_23 17_645 2.41(4)
Ca_m2 O_22 16_655 2.32(4)
Ca_m2 Ca_m3 2_645 4.12(3)
Ca_m2 Ca_m3 3_655 3.96(3)
Ca_m2 Ca_m3 17_645 4.02(5)
O_23 Ca_m3 . 2.43(4)
O_32 Pb_m4_3 . 2.44(3)
Ca_m3 Pb_m4_3 3_655 3.30(3)
Ca_m3 Pb_m4_2 . 3.854(12)
Pb_m4_3 Pb_m4_3 2_545 1.29(5)
Pb_m4_3 Pb_m4_3 3_655 1.29(4)
Pb_m4_3 Pb_m4_2 . 0.90(4)

loop_
_jana_atom_site_adp_c_label
_jana_atom_site_adp_c_type_symbol
_jana_atom_site_adp_c_111
_jana_atom_site_adp_c_112
_jana_atom_site_adp_c_113
_jana_atom_site_adp_c_122
_jana_atom_site_adp_c_123
_jana_atom_site_adp_c_133
_jana_atom_site_adp_c_222
_jana_atom_site_adp_c_223
_jana_atom_site_adp_c_233
_jana_atom_site_adp_c_333
Pb_m3 Pb 0.0005(3) 0.0001(2) -0.00002(4) 0.0006(3) -0.00020(4) -0.000011(10) 0.0022(5) -0.00015(6) 0.000022(12) -0.000086(5)
Pb_m4 Pb -0.0039(11) -0.0011(10) 0.00002(11) 0.0027(15) 0.00001(6) 0 0.0039(11) 0.00002(11) 0 0.000023(11)
Ca_m3 Ca -0.0008(4) -0.0018(5) -0.00021(6) -0.0042(8) -0.00028(7) 0.000037(15) -0.0077(16) -0.00081(13) -0.000035(19) 0.000050(10)
Pb_m4_3 Pb 0.022(13) -0.007(3) 0.0024(15) -0.0014(15) -0.0006(3) 0.0004(2) 0.0056(16) -0.0007(3) 0.00003(8) -0.00002(5)
Pb_m4_2 Pb -0.0011(6) -0.0016(6) 0.0001(3) -0.0006(9) 0.00005(13) 0 0.0011(6) 0.0001(3) 0 -0.0015(2)
